data_2233952
loop_
_publ_author_name
'Tabata, Hideyuki'
'Okuno, Tsunehisa'

_publ_section_title
;
 9-Ethynyl-9<i>H</i>-carbazole
;
_journal_coeditor_code NK2144
_journal_issue 3
_journal_name_full 'Acta Crystallographica Section E'
_journal_page_first o828
_journal_paper_doi 10.1107/S1600536812007143
_journal_volume 68
_journal_year 2012
_chemical_formula_iupac 'C14 H9 N'
_chemical_formula_moiety 'C14 H9 N'
_chemical_formula_sum 'C14 H9 N'
_chemical_formula_weight 191.23
_chemical_name_systematic
;
9-Ethynyl-9<i>H</i>-carbazole
;
_space_group_IT_number 33
_symmetry_cell_setting orthorhombic
_symmetry_space_group_name_Hall 'P 2c -2n'
_symmetry_space_group_name_H-M 'P n a 21'
_atom_sites_solution_hydrogens geom
_atom_sites_solution_primary direct
_atom_sites_solution_secondary difmap
_cell_angle_alpha 90.0000
_cell_angle_beta 90.0000
_cell_angle_gamma 90.0000
_cell_formula_units_Z 8
_cell_length_a 23.642(5)
_cell_length_b 16.171(4)
_cell_length_c 5.1523(11)
_cell_measurement_reflns_used 6052
_cell_measurement_temperature 93
_cell_measurement_theta_max 31.28
_cell_measurement_theta_min 1.53
_cell_volume 1969.8(8)
_computing_cell_refinement 'CrystalClear (Rigaku, 2008)'
_computing_data_collection 'CrystalClear (Rigaku, 2008)'
_computing_data_reduction 'CrystalClear (Rigaku, 2008)'
_computing_molecular_graphics 'ORTEP-3 (Farrugia, 1997)'
_computing_publication_material 'CrystalStructure (Rigaku, 2010)'
_computing_structure_refinement 'SHELXL97 (Sheldrick, 2008)'
_computing_structure_solution 'SIR92 (Altomare, <i>et al.</i>, 1994)'
_diffrn_ambient_temperature 93
_diffrn_detector_area_resol_mean 7.111
_diffrn_measured_fraction_theta_full 0.999
_diffrn_measured_fraction_theta_max 0.999
_diffrn_measurement_device_type 'Rigaku Saturn724+'
_diffrn_measurement_method \w
_diffrn_radiation_type 'Mo K\a'
_diffrn_radiation_wavelength 0.71075
_diffrn_reflns_av_R_equivalents 0.0682
_diffrn_reflns_limit_h_max 30
_diffrn_reflns_limit_h_min -25
_diffrn_reflns_limit_k_max 21
_diffrn_reflns_limit_k_min -20
_diffrn_reflns_limit_l_max 6
_diffrn_reflns_limit_l_min -6
_diffrn_reflns_number 16048
_diffrn_reflns_theta_full 27.50
_diffrn_reflns_theta_max 27.50
_diffrn_standards_number 0
_exptl_absorpt_coefficient_mu 0.076
_exptl_absorpt_correction_T_max 0.997
_exptl_absorpt_correction_T_min 0.994
_exptl_absorpt_correction_type numerical
_exptl_absorpt_process_details '(NUMABS; Rigaku, 1999)'
_exptl_crystal_colour colourless
_exptl_crystal_density_diffrn 1.290
_exptl_crystal_density_method 'not measured'
_exptl_crystal_description prism
_exptl_crystal_F_000 800.00
_exptl_crystal_size_max 0.150
_exptl_crystal_size_mid 0.070
_exptl_crystal_size_min 0.040
_refine_diff_density_max 0.190
_refine_diff_density_min -0.230
_refine_ls_extinction_method none
_refine_ls_goodness_of_fit_ref 1.104
_refine_ls_hydrogen_treatment mixed
_refine_ls_number_parameters 279
_refine_ls_number_reflns 2513
_refine_ls_number_restraints 1
_refine_ls_R_factor_gt 0.0501
_refine_ls_shift/su_max 0.000
_refine_ls_structure_factor_coef Fsqd
_refine_ls_weighting_details 'w = 1/[\s^2^(Fo^2^)+(0.0842P)^2^+0.1152P] where P=(Fo^2^+2Fc^2^)/3'
_refine_ls_weighting_scheme calc
_refine_ls_wR_factor_ref 0.1343
_reflns_number_gt 2257
_reflns_number_total 2515
_reflns_threshold_expression F^2^>2\s(F^2^)
_cod_data_source_file nk2144.cif
_cod_data_source_block I
_cod_database_code 2233952
_cod_database_fobs_code 2233952

loop_
_symmetry_equiv_pos_site_id
_symmetry_equiv_pos_as_xyz
1 +X,+Y,+Z
2 1/2-X,1/2+Y,1/2+Z
3 1/2+X,1/2-Y,+Z
4 -X,-Y,1/2+Z

loop_
_atom_site_type_symbol
_atom_site_label
_atom_site_fract_x
_atom_site_fract_y
_atom_site_fract_z
_atom_site_U_iso_or_equiv
_atom_site_adp_type
_atom_site_calc_flag
_atom_site_refinement_flags
_atom_site_occupancy
_atom_site_symmetry_multiplicity
N N1 0.17927(8) 0.32008(12) 0.3093(5) 0.0276(5) Uani d . 1.0 4
N N2 0.39976(8) 0.18688(12) 1.0812(5) 0.0284(5) Uani d . 1.0 4
C C1 0.16682(10) 0.23947(14) 0.3946(6) 0.0274(6) Uani d . 1.0 4
C C2 0.12609(10) 0.18553(15) 0.3004(6) 0.0302(6) Uani d . 1.0 4
C C3 0.12131(10) 0.10968(15) 0.4266(6) 0.0326(6) Uani d . 1.0 4
C C4 0.15618(11) 0.08922(15) 0.6371(6) 0.0335(6) Uani d . 1.0 4
C C5 0.19701(11) 0.14394(14) 0.7252(6) 0.0293(6) Uani d . 1.0 4
C C6 0.20259(9) 0.22029(14) 0.6041(6) 0.0262(5) Uani d . 1.0 4
C C7 0.23825(10) 0.29183(14) 0.6489(5) 0.0263(5) Uani d . 1.0 4
C C8 0.27939(10) 0.31096(15) 0.8342(6) 0.0288(6) Uani d . 1.0 4
C C9 0.30345(11) 0.38944(15) 0.8297(6) 0.0310(6) Uani d . 1.0 4
C C10 0.28710(10) 0.44797(15) 0.6461(6) 0.0309(6) Uani d . 1.0 4
C C11 0.24655(10) 0.43051(15) 0.4599(6) 0.0306(6) Uani d . 1.0 4
C C12 0.22252(9) 0.35269(14) 0.4671(6) 0.0260(5) Uani d . 1.0 4
C C13 0.15250(10) 0.36112(15) 0.1163(6) 0.0294(6) Uani d . 1.0 4
C C14 0.12871(11) 0.39684(18) -0.0533(7) 0.0363(6) Uani d . 1.0 4
C C15 0.43363(10) 0.15633(15) 0.8781(6) 0.0271(6) Uani d . 1.0 4
C C16 0.43046(10) 0.08119(16) 0.7514(6) 0.0325(6) Uani d . 1.0 4
C C17 0.46952(11) 0.06664(17) 0.5561(6) 0.0348(6) Uani d . 1.0 4
C C18 0.51012(10) 0.12635(17) 0.4875(6) 0.0341(6) Uani d . 1.0 4
C C19 0.51259(10) 0.20088(16) 0.6155(6) 0.0327(6) Uani d . 1.0 4
C C20 0.47392(9) 0.21683(15) 0.8143(6) 0.0279(6) Uani d . 1.0 4
C C21 0.46426(10) 0.28721(14) 0.9841(6) 0.0283(6) Uani d . 1.0 4
C C22 0.48979(11) 0.36437(16) 1.0080(7) 0.0335(6) Uani d . 1.0 4
C C23 0.46980(11) 0.41830(16) 1.1975(7) 0.0371(7) Uani d . 1.0 4
C C24 0.42500(11) 0.39549(16) 1.3606(6) 0.0363(7) Uani d . 1.0 4
C C25 0.39850(10) 0.31955(15) 1.3376(6) 0.0322(6) Uani d . 1.0 4
C C26 0.41907(10) 0.26691(14) 1.1465(6) 0.0281(6) Uani d . 1.0 4
C C27 0.35575(11) 0.14677(16) 1.1907(6) 0.0329(6) Uani d . 1.0 4
C C28 0.31651(11) 0.11167(17) 1.2844(7) 0.0391(7) Uani d . 1.0 4
H H2 0.1027 0.1996 0.1572 0.0363 Uiso calc R 1.0 4
H H3 0.0938 0.0710 0.3687 0.0391 Uiso calc R 1.0 4
H H4 0.1518 0.0372 0.7203 0.0402 Uiso calc R 1.0 4
H H5 0.2209 0.1295 0.8664 0.0352 Uiso calc R 1.0 4
H H8 0.2906 0.2713 0.9601 0.0345 Uiso calc R 1.0 4
H H9 0.3315 0.4034 0.9542 0.0372 Uiso calc R 1.0 4
H H10 0.3042 0.5011 0.6486 0.0370 Uiso calc R 1.0 4
H H11 0.2358 0.4702 0.3332 0.0367 Uiso calc R 1.0 4
H H14 0.1113(15) 0.424(3) -0.197(11) 0.070(12) Uiso d . 1.0 4
H H16 0.4027 0.0412 0.7963 0.0389 Uiso calc R 1.0 4
H H17 0.4688 0.0153 0.4666 0.0418 Uiso calc R 1.0 4
H H18 0.5361 0.1151 0.3513 0.0409 Uiso calc R 1.0 4
H H19 0.5402 0.2409 0.5694 0.0392 Uiso calc R 1.0 4
H H22 0.5202 0.3799 0.8975 0.0402 Uiso calc R 1.0 4
H H23 0.4867 0.4712 1.2166 0.0445 Uiso calc R 1.0 4
H H24 0.4125 0.4331 1.4901 0.0436 Uiso calc R 1.0 4
H H25 0.3679 0.3042 1.4468 0.0386 Uiso calc R 1.0 4
H H28 0.2863(16) 0.080(3) 1.364(9) 0.077(13) Uiso d . 1.0 4

loop_
_atom_site_aniso_label
_atom_site_aniso_U_11
_atom_site_aniso_U_22
_atom_site_aniso_U_33
_atom_site_aniso_U_12
_atom_site_aniso_U_13
_atom_site_aniso_U_23
N1 0.0266(10) 0.0281(10) 0.0280(11) 0.0002(8) -0.0024(9) 0.0021(10)
N2 0.0235(10) 0.0294(10) 0.0322(12) -0.0012(8) -0.0005(9) 0.0021(10)
C1 0.0261(11) 0.0256(11) 0.0303(14) 0.0010(9) 0.0048(10) -0.0013(11)
C2 0.0258(12) 0.0343(13) 0.0305(13) 0.0019(9) 0.0015(11) -0.0056(12)
C3 0.0278(12) 0.0300(13) 0.0399(16) -0.0029(10) 0.0029(12) -0.0049(12)
C4 0.0323(13) 0.0285(12) 0.0397(16) -0.0002(9) 0.0065(12) 0.0007(13)
C5 0.0308(13) 0.0273(11) 0.0299(14) 0.0036(10) 0.0033(10) -0.0007(11)
C6 0.0234(11) 0.0264(11) 0.0288(13) 0.0032(9) 0.0052(10) 0.0007(11)
C7 0.0262(11) 0.0283(12) 0.0245(13) 0.0013(9) 0.0034(10) -0.0003(10)
C8 0.0303(12) 0.0297(12) 0.0263(12) 0.0034(9) -0.0005(11) 0.0009(11)
C9 0.0308(12) 0.0332(13) 0.0291(13) 0.0015(10) -0.0030(11) -0.0007(12)
C10 0.0317(13) 0.0292(12) 0.0316(14) -0.0018(10) 0.0000(11) -0.0002(12)
C11 0.0314(12) 0.0301(12) 0.0301(13) -0.0009(10) 0.0000(11) 0.0042(11)
C12 0.0246(11) 0.0283(12) 0.0250(12) 0.0028(9) 0.0000(10) 0.0009(10)
C13 0.0268(12) 0.0315(12) 0.0298(14) 0.0026(10) 0.0005(11) -0.0024(12)
C14 0.0346(14) 0.0420(15) 0.0322(15) 0.0066(12) -0.0016(13) -0.0009(13)
C15 0.0250(12) 0.0297(12) 0.0266(13) 0.0039(9) -0.0024(10) 0.0023(11)
C16 0.0299(13) 0.0310(13) 0.0364(15) 0.0010(10) -0.0026(11) 0.0016(12)
C17 0.0343(13) 0.0363(13) 0.0339(16) 0.0060(11) -0.0044(11) -0.0037(13)
C18 0.0285(12) 0.0435(14) 0.0302(14) 0.0066(11) 0.0008(11) 0.0009(13)
C19 0.0287(13) 0.0351(13) 0.0343(14) 0.0021(10) 0.0003(12) 0.0049(13)
C20 0.0248(11) 0.0295(12) 0.0295(13) 0.0032(9) -0.0040(11) 0.0040(12)
C21 0.0282(12) 0.0254(11) 0.0313(13) 0.0024(9) -0.0050(11) 0.0024(11)
C22 0.0304(13) 0.0294(12) 0.0407(16) 0.0004(10) -0.0048(12) 0.0035(12)
C23 0.0363(14) 0.0312(13) 0.0437(17) 0.0008(10) -0.0115(13) -0.0011(13)
C24 0.0382(14) 0.0348(13) 0.0359(15) 0.0095(11) -0.0111(12) -0.0023(13)
C25 0.0301(13) 0.0352(14) 0.0311(14) 0.0075(10) -0.0012(11) 0.0005(13)
C26 0.0256(12) 0.0290(12) 0.0298(14) 0.0026(9) -0.0051(10) 0.0035(12)
C27 0.0299(13) 0.0361(13) 0.0326(15) 0.0014(10) 0.0017(11) 0.0010(12)
C28 0.0361(15) 0.0412(15) 0.0398(16) -0.0029(12) 0.0056(13) 0.0040(14)

loop_
_atom_type_symbol
_atom_type_description
_atom_type_scat_dispersion_real
_atom_type_scat_dispersion_imag
_atom_type_scat_source
C C 0.0033 0.0016
;
International Tables for Crystallography
(1992, Vol. C, Tables 4.2.6.8 and 6.1.1.4)
;
H H 0.0000 0.0000
;
International Tables for Crystallography
(1992, Vol. C, Table 6.1.1.4)
;
N N 0.0061 0.0033
;
International Tables for Crystallography
(1992, Vol. C, Tables 4.2.6.8 and 6.1.1.4)
;

loop_
_geom_angle_atom_site_label_1
_geom_angle_atom_site_label_2
_geom_angle_atom_site_label_3
_geom_angle
_geom_angle_publ_flag
C1 N1 C12 108.6(2) yes
C1 N1 C13 125.9(2) yes
C12 N1 C13 125.5(2) yes
C15 N2 C26 108.3(2) yes
C15 N2 C27 125.5(3) yes
C26 N2 C27 126.1(3) yes
N1 C1 C2 128.2(3) ?
N1 C1 C6 108.6(2) ?
C2 C1 C6 123.2(3) ?
C1 C2 C3 116.5(3) ?
C2 C3 C4 121.4(3) ?
C3 C4 C5 120.8(3) ?
C4 C5 C6 119.1(3) ?
C1 C6 C5 118.9(3) ?
C1 C6 C7 107.2(2) ?
C5 C6 C7 133.8(3) ?
C6 C7 C8 133.6(3) ?
C6 C7 C12 107.4(2) ?
C8 C7 C12 118.9(3) ?
C7 C8 C9 118.4(3) ?
C8 C9 C10 121.2(3) ?
C9 C10 C11 121.6(3) ?
C10 C11 C12 116.9(3) ?
N1 C12 C7 108.3(2) ?
N1 C12 C11 128.6(3) ?
C7 C12 C11 123.1(3) ?
N1 C13 C14 179.6(3) yes
N2 C15 C16 129.0(3) ?
N2 C15 C20 108.4(3) ?
C16 C15 C20 122.6(3) ?
C15 C16 C17 117.2(3) ?
C16 C17 C18 121.4(3) ?
C17 C18 C19 120.7(3) ?
C18 C19 C20 119.1(3) ?
C15 C20 C19 119.1(3) ?
C15 C20 C21 107.3(3) ?
C19 C20 C21 133.5(3) ?
C20 C21 C22 133.4(3) ?
C20 C21 C26 107.3(2) ?
C22 C21 C26 119.3(3) ?
C21 C22 C23 118.5(3) ?
C22 C23 C24 120.8(3) ?
C23 C24 C25 121.6(3) ?
C24 C25 C26 116.5(3) ?
N2 C26 C21 108.7(3) ?
N2 C26 C25 128.1(3) ?
C21 C26 C25 123.3(3) ?
N2 C27 C28 179.1(3) yes
C1 C2 H2 121.731 no
C3 C2 H2 121.729 no
C2 C3 H3 119.295 no
C4 C3 H3 119.293 no
C3 C4 H4 119.580 no
C5 C4 H4 119.601 no
C4 C5 H5 120.456 no
C6 C5 H5 120.447 no
C7 C8 H8 120.803 no
C9 C8 H8 120.815 no
C8 C9 H9 119.414 no
C10 C9 H9 119.413 no
C9 C10 H10 119.203 no
C11 C10 H10 119.200 no
C10 C11 H11 121.583 no
C12 C11 H11 121.565 no
C13 C14 H14 176(3) no
C15 C16 H16 121.418 no
C17 C16 H16 121.430 no
C16 C17 H17 119.309 no
C18 C17 H17 119.324 no
C17 C18 H18 119.660 no
C19 C18 H18 119.666 no
C18 C19 H19 120.470 no
C20 C19 H19 120.473 no
C21 C22 H22 120.769 no
C23 C22 H22 120.768 no
C22 C23 H23 119.593 no
C24 C23 H23 119.592 no
C23 C24 H24 119.181 no
C25 C24 H24 119.175 no
C24 C25 H25 121.764 no
C26 C25 H25 121.763 no
C27 C28 H28 176(3) no

loop_
_geom_bond_atom_site_label_1
_geom_bond_atom_site_label_2
_geom_bond_distance
_geom_bond_publ_flag
N1 C1 1.407(3) yes
N1 C12 1.409(4) yes
N1 C13 1.353(4) yes
N2 C15 1.407(4) yes
N2 C26 1.413(3) yes
N2 C27 1.350(4) yes
C1 C2 1.387(4) ?
C1 C6 1.406(4) ?
C2 C3 1.393(4) ?
C3 C4 1.402(4) ?
C4 C5 1.386(4) ?
C5 C6 1.390(4) ?
C6 C7 1.450(4) ?
C7 C8 1.398(4) ?
C7 C12 1.409(4) ?
C8 C9 1.391(4) ?
C9 C10 1.393(4) ?
C10 C11 1.385(4) ?
C11 C12 1.381(4) ?
C13 C14 1.189(4) yes
C15 C16 1.381(4) ?
C15 C20 1.405(4) ?
C16 C17 1.386(4) ?
C17 C18 1.407(4) ?
C18 C19 1.375(4) ?
C19 C20 1.397(4) ?
C20 C21 1.454(4) ?
C21 C22 1.392(4) ?
C21 C26 1.396(4) ?
C22 C23 1.392(5) ?
C23 C24 1.401(4) ?
C24 C25 1.384(4) ?
C25 C26 1.390(4) ?
C27 C28 1.190(4) yes
C2 H2 0.950 no
C3 H3 0.950 no
C4 H4 0.950 no
C5 H5 0.950 no
C8 H8 0.950 no
C9 H9 0.950 no
C10 H10 0.950 no
C11 H11 0.950 no
C14 H14 0.95(5) no
C16 H16 0.950 no
C17 H17 0.950 no
C18 H18 0.950 no
C19 H19 0.950 no
C22 H22 0.950 no
C23 H23 0.950 no
C24 H24 0.950 no
C25 H25 0.950 no
C28 H28 0.97(4) no

loop_
_geom_contact_atom_site_label_1
_geom_contact_atom_site_label_2
_geom_contact_distance
_geom_contact_site_symmetry_2
_geom_contact_publ_flag
N1 C5 3.589(4) . no
N1 C8 3.597(4) . no
N2 C19 3.595(4) . no
N2 C22 3.593(4) . no
C1 C4 2.744(4) . no
C1 C14 3.552(4) . no
C2 C5 2.838(4) . no
C2 C13 3.058(4) . no
C3 C6 2.780(4) . no
C5 C8 3.377(4) . no
C6 C13 3.593(4) . no
C7 C10 2.777(4) . no
C7 C13 3.591(4) . no
C8 C11 2.839(4) . no
C9 C12 2.740(4) . no
C11 C13 3.056(4) . no
C12 C14 3.552(4) . no
C15 C18 2.749(4) . no
C15 C28 3.545(4) . no
C16 C19 2.830(4) . no
C16 C27 3.060(4) . no
C17 C20 2.771(4) . no
C19 C22 3.372(4) . no
C20 C27 3.585(4) . no
C21 C24 2.773(4) . no
C21 C27 3.588(4) . no
C22 C25 2.840(4) . no
C23 C26 2.739(4) . no
C25 C27 3.066(4) . no
C26 C28 3.562(4) . no
N1 C8 3.409(4) 1_554 no
N2 C17 3.534(4) 1_556 no
N2 C18 3.485(4) 1_556 no
C2 C5 3.471(4) 1_554 no
C5 C2 3.471(4) 1_556 no
C7 C13 3.341(4) 1_556 no
C7 C14 3.456(4) 1_556 no
C8 N1 3.409(4) 1_556 no
C8 C12 3.591(4) 1_556 no
C8 C13 3.431(4) 1_556 no
C9 C11 3.576(4) 1_556 no
C9 C25 3.571(4) 1_554 no
C11 C9 3.576(4) 1_554 no
C12 C8 3.591(4) 1_554 no
C12 C14 3.396(4) 1_556 no
C13 C7 3.341(4) 1_554 no
C13 C8 3.431(4) 1_554 no
C14 C7 3.456(4) 1_554 no
C14 C12 3.396(4) 1_554 no
C14 C19 3.598(4) 3_454 no
C16 C27 3.549(4) 1_554 no
C17 N2 3.534(4) 1_554 no
C17 C27 3.530(4) 1_554 no
C18 N2 3.485(4) 1_554 no
C18 C26 3.590(4) 1_554 no
C19 C14 3.598(4) 3_556 no
C19 C26 3.445(4) 1_554 no
C20 C25 3.460(4) 1_554 no
C25 C9 3.571(4) 1_556 no
C25 C20 3.460(4) 1_556 no
C26 C18 3.590(4) 1_556 no
C26 C19 3.445(4) 1_556 no
C27 C16 3.549(4) 1_556 no
C27 C17 3.530(4) 1_556 no
N1 H2 2.7731 . no
N1 H11 2.7734 . no
N1 H14 3.49(5) . no
N2 H28 3.51(4) . no
N2 H16 2.7766 . no
N2 H25 2.7780 . no
C1 H3 3.2278 . no
C1 H5 3.2722 . no
C2 H4 3.2868 . no
C3 H5 3.2830 . no
C4 H2 3.3012 . no
C5 H3 3.2733 . no
C5 H8 3.2571 . no
C6 H2 3.3156 . no
C6 H4 3.2510 . no
C6 H8 2.8946 . no
C7 H9 3.2545 . no
C7 H5 2.8846 . no
C7 H11 3.3118 . no
C8 H5 3.2493 . no
C8 H10 3.2734 . no
C9 H11 3.2879 . no
C10 H8 3.2838 . no
C11 H9 3.2735 . no
C12 H8 3.2829 . no
C12 H10 3.2193 . no
C13 H2 2.8733 . no
C13 H11 2.8698 . no
C14 H2 3.4250 . no
C14 H11 3.4321 . no
C15 H17 3.2237 . no
C15 H19 3.2787 . no
C16 H18 3.2843 . no
C17 H19 3.2775 . no
C18 H16 3.2982 . no
C19 H17 3.2660 . no
C19 H22 3.2439 . no
C20 H16 3.3032 . no
C20 H18 3.2492 . no
C20 H22 2.8864 . no
C21 H19 2.8895 . no
C21 H23 3.2515 . no
C21 H25 3.3093 . no
C22 H19 3.2421 . no
C22 H24 3.2777 . no
C23 H25 3.2957 . no
C24 H22 3.2889 . no
C25 H23 3.2799 . no
C26 H22 3.2703 . no
C26 H24 3.2220 . no
C27 H16 2.8767 . no
C27 H25 2.8819 . no
C28 H16 3.4314 . no
C28 H25 3.4451 . no
H9 H8 2.3442 . no
H9 H10 2.3230 . no
H2 H3 2.3572 . no
H3 H4 2.3357 . no
H4 H5 2.3369 . no
H5 H8 2.8668 . no
H10 H11 2.3466 . no
H16 H17 2.3467 . no
H17 H18 2.3421 . no
H18 H19 2.3270 . no
H19 H22 2.8515 . no
H22 H23 2.3471 . no
H23 H24 2.3337 . no
H24 H25 2.3470 . no
N1 H8 3.2851 1_554 no
N1 H14 3.45(5) 1_556 no
N1 H18 3.5501 3_455 no
N2 H8 2.9849 . no
C1 H5 3.4934 1_554 no
C1 H19 3.1420 3_455 no
C2 H5 3.2927 1_554 no
C2 H10 3.4960 2_544 no
C2 H19 2.7310 3_455 no
C2 H22 3.4204 3_454 no
C3 H9 3.5205 2_544 no
C3 H10 2.8698 2_544 no
C3 H19 3.1708 3_455 no
C3 H22 3.4111 3_455 no
C4 H9 3.1631 2_544 no
C4 H2 3.4596 1_556 no
C4 H10 3.0398 2_544 no
C4 H10 3.1394 2_545 no
C4 H11 3.3544 2_545 no
C4 H28 3.38(4) 1_554 no
C4 H22 3.5202 3_455 no
C4 H24 3.5100 2_544 no
C5 H2 3.2771 1_556 no
C5 H10 3.1771 2_545 no
C5 H11 3.2757 2_545 no
C5 H28 2.99(5) 1_554 no
C6 H28 3.25(4) 1_554 no
C7 H25 3.2424 1_554 no
C8 H25 2.8931 1_554 no
C9 H4 3.2986 2_555 no
C9 H11 3.3157 1_556 no
C9 H24 3.1951 1_554 no
C9 H25 2.8481 1_554 no
C10 H4 2.9973 2_554 no
C10 H4 3.5951 2_555 no
C10 H5 3.2748 2_554 no
C10 H28 2.98(4) 2_554 no
C10 H24 3.0813 1_554 no
C10 H25 3.1788 1_554 no
C11 H9 3.3195 1_554 no
C11 H4 3.2062 2_554 no
C11 H5 3.3429 2_554 no
C11 H28 3.29(5) 2_554 no
C11 H25 3.5216 1_554 no
C12 H8 3.3388 1_554 no
C12 H14 3.35(4) 1_556 no
C12 H25 3.5259 1_554 no
C13 H16 3.3231 2_554 no
C13 H18 3.0312 3_455 no
C14 H16 3.0406 2_554 no
C14 H17 2.9997 2_554 no
C14 H18 3.0295 3_455 no
C15 H18 3.5012 1_556 no
C16 H14 3.58(5) 2_545 no
C16 H17 3.0544 4_655 no
C16 H18 3.3110 4_655 no
C17 H14 3.27(4) 2_545 no
C17 H14 3.59(4) 3_556 no
C17 H17 2.8900 4_655 no
C17 H18 3.3116 4_655 no
C18 H14 3.00(5) 3_556 no
C18 H16 3.5442 4_654 no
C18 H17 3.5629 4_654 no
C18 H17 3.4039 4_655 no
C19 H2 3.5638 3_555 no
C19 H14 3.23(4) 3_556 no
C20 H18 3.5393 1_556 no
C20 H25 3.4451 1_554 no
C21 H2 3.3983 3_556 no
C21 H19 3.5884 1_556 no
C21 H25 3.5965 1_554 no
C22 H2 2.9636 3_556 no
C22 H3 3.2555 3_556 no
C22 H23 3.1033 4_664 no
C22 H24 3.4196 1_554 no
C23 H9 3.5093 . no
C23 H3 3.3511 2_555 no
C23 H3 3.0672 3_556 no
C23 H4 3.4598 2_555 no
C23 H22 3.4307 4_665 no
C23 H23 3.2230 4_664 no
C23 H23 3.3762 4_665 no
C24 H9 3.0469 . no
C24 H4 3.0112 2_555 no
C24 H22 3.5747 1_556 no
C24 H23 3.5162 4_665 no
C25 H9 2.8718 . no
C25 H8 3.3007 . no
C26 H9 3.1834 . no
C26 H8 3.1854 . no
C27 H8 2.7997 . no
C28 H5 3.1358 . no
C28 H8 3.1356 . no
C28 H10 3.4384 2_545 no
C28 H11 3.4880 2_545 no
C28 H14 3.49(4) 2_546 no
C28 H16 3.5222 1_556 no
H9 C3 3.5205 2_555 no
H9 C4 3.1631 2_555 no
H9 C11 3.3195 1_556 no
H9 C23 3.5093 . no
H9 C24 3.0469 . no
H9 C25 2.8718 . no
H9 C26 3.1834 . no
H9 H3 3.2638 2_555 no
H9 H4 2.5924 2_555 no
H9 H11 3.1793 1_556 no
H9 H24 3.1003 1_554 no
H9 H24 3.3943 . no
H9 H25 3.1847 1_554 no
H9 H25 3.1227 . no
H2 C4 3.4596 1_554 no
H2 C5 3.2771 1_554 no
H2 C19 3.5638 3_455 no
H2 C21 3.3983 3_454 no
H2 C22 2.9636 3_454 no
H2 H5 3.3673 1_554 no
H2 H18 3.5299 3_455 no
H2 H19 3.5041 3_454 no
H2 H19 2.7597 3_455 no
H2 H22 2.6920 3_454 no
H3 C22 3.2555 3_454 no
H3 C23 3.3511 2_544 no
H3 C23 3.0672 3_454 no
H3 H9 3.2638 2_544 no
H3 H10 2.8942 2_544 no
H3 H19 3.4537 3_455 no
H3 H22 3.0919 3_454 no
H3 H22 3.3300 3_455 no
H3 H23 3.0730 2_544 no
H3 H23 2.7371 3_454 no
H3 H24 2.9664 2_543 no
H4 C9 3.2986 2_544 no
H4 C10 3.5951 2_544 no
H4 C10 2.9973 2_545 no
H4 C11 3.2062 2_545 no
H4 C23 3.4598 2_544 no
H4 C24 3.0112 2_544 no
H4 H9 2.5924 2_544 no
H4 H10 3.1783 2_544 no
H4 H10 2.5092 2_545 no
H4 H11 2.9296 2_545 no
H4 H22 3.5088 3_455 no
H4 H23 3.4438 2_544 no
H4 H24 2.6598 2_544 no
H5 C1 3.4934 1_556 no
H5 C2 3.2927 1_556 no
H5 C10 3.2748 2_545 no
H5 C11 3.3429 2_545 no
H5 C28 3.1358 . no
H5 H2 3.3673 1_556 no
H5 H10 2.6018 2_545 no
H5 H11 2.7773 2_545 no
H5 H28 3.1172 1_554 no
H5 H28 3.0974 . no
H8 N1 3.2851 1_556 no
H8 N2 2.9849 . no
H8 C12 3.3388 1_556 no
H8 C25 3.3007 . no
H8 C26 3.1854 . no
H8 C27 2.7997 . no
H8 C28 3.1356 . no
H8 H25 3.2573 1_554 no
H8 H25 3.1470 . no
H10 C2 3.4960 2_555 no
H10 C3 2.8698 2_555 no
H10 C4 3.1394 2_554 no
H10 C4 3.0398 2_555 no
H10 C5 3.1771 2_554 no
H10 C28 3.4384 2_554 no
H10 H3 2.8942 2_555 no
H10 H4 2.5092 2_554 no
H10 H4 3.1783 2_555 no
H10 H5 2.6018 2_554 no
H10 H28 2.7289 2_554 no
H10 H24 2.9051 1_554 no
H11 C4 3.3544 2_554 no
H11 C5 3.2757 2_554 no
H11 C9 3.3157 1_554 no
H11 C28 3.4880 2_554 no
H11 H9 3.1793 1_554 no
H11 H4 2.9296 2_554 no
H11 H5 2.7773 2_554 no
H11 H28 3.0481 2_553 no
H11 H28 3.3065 2_554 no
H11 H16 3.4742 2_554 no
H14 N1 3.45(5) 1_554 no
H14 C12 3.35(4) 1_554 no
H14 C16 3.58(5) 2_554 no
H14 C17 3.27(4) 2_554 no
H14 C17 3.59(4) 3_454 no
H14 C18 3.00(5) 3_454 no
H14 C19 3.23(4) 3_454 no
H14 C28 3.49(4) 2_553 no
H14 H28 3.52(6) 2_553 no
H14 H16 3.2455 2_553 no
H14 H16 3.1881 2_554 no
H14 H17 2.5465 2_554 no
H14 H18 2.9963 3_454 no
H14 H18 3.3959 3_455 no
H14 H19 3.3732 3_454 no
H28 C4 3.38(4) 1_556 no
H28 C5 2.99(5) 1_556 no
H28 C6 3.25(4) 1_556 no
H28 C10 2.98(4) 2_545 no
H28 C11 3.29(5) 2_545 no
H28 H5 3.0974 . no
H28 H5 3.1172 1_556 no
H28 H10 2.7289 2_545 no
H28 H11 3.3065 2_545 no
H28 H11 3.0481 2_546 no
H28 H14 3.52(6) 2_546 no
H28 H16 3.5968 1_556 no
H16 C13 3.3231 2_545 no
H16 C14 3.0406 2_545 no
H16 C18 3.5442 4_655 no
H16 C28 3.5222 1_554 no
H16 H11 3.4742 2_545 no
H16 H14 3.1881 2_545 no
H16 H14 3.2455 2_546 no
H16 H28 3.5968 1_554 no
H16 H17 3.2906 4_655 no
H16 H18 2.9259 4_655 no
H17 C14 2.9997 2_545 no
H17 C16 3.0544 4_654 no
H17 C17 2.8900 4_654 no
H17 C18 3.4039 4_654 no
H17 C18 3.5629 4_655 no
H17 H14 2.5465 2_545 no
H17 H16 3.2906 4_654 no
H17 H17 3.0083 4_654 no
H17 H17 3.0083 4_655 no
H17 H18 2.8958 4_655 no
H18 N1 3.5501 3_555 no
H18 C13 3.0312 3_555 no
H18 C14 3.0295 3_555 no
H18 C15 3.5012 1_554 no
H18 C16 3.3110 4_654 no
H18 C17 3.3116 4_654 no
H18 C20 3.5393 1_554 no
H18 H2 3.5299 3_555 no
H18 H14 3.3959 3_555 no
H18 H14 2.9963 3_556 no
H18 H16 2.9259 4_654 no
H18 H17 2.8958 4_654 no
H19 C1 3.1420 3_555 no
H19 C2 2.7310 3_555 no
H19 C3 3.1708 3_555 no
H19 C21 3.5884 1_554 no
H19 H2 2.7597 3_555 no
H19 H2 3.5041 3_556 no
H19 H3 3.4537 3_555 no
H19 H14 3.3732 3_556 no
H22 C2 3.4204 3_556 no
H22 C3 3.4111 3_555 no
H22 C4 3.5202 3_555 no
H22 C23 3.4307 4_664 no
H22 C24 3.5747 1_554 no
H22 H2 2.6920 3_556 no
H22 H3 3.3300 3_555 no
H22 H3 3.0919 3_556 no
H22 H4 3.5088 3_555 no
H22 H23 2.5871 4_664 no
H22 H24 3.4094 1_554 no
H22 H24 3.4508 4_664 no
H23 C22 3.1033 4_665 no
H23 C23 3.3762 4_664 no
H23 C23 3.2230 4_665 no
H23 C24 3.5162 4_664 no
H23 H3 3.0730 2_555 no
H23 H3 2.7371 3_556 no
H23 H4 3.4438 2_555 no
H23 H22 2.5871 4_665 no
H23 H23 2.8099 4_664 no
H23 H23 2.8099 4_665 no
H23 H24 3.0706 4_664 no
H24 C4 3.5100 2_555 no
H24 C9 3.1951 1_556 no
H24 C10 3.0813 1_556 no
H24 C22 3.4196 1_556 no
H24 H9 3.3943 . no
H24 H9 3.1003 1_556 no
H24 H3 2.9664 2_556 no
H24 H4 2.6598 2_555 no
H24 H10 2.9051 1_556 no
H24 H22 3.4094 1_556 no
H24 H22 3.4508 4_665 no
H24 H23 3.0706 4_665 no
H25 C7 3.2424 1_556 no
H25 C8 2.8931 1_556 no
H25 C9 2.8481 1_556 no
H25 C10 3.1788 1_556 no
H25 C11 3.5216 1_556 no
H25 C12 3.5259 1_556 no
H25 C20 3.4451 1_556 no
H25 C21 3.5965 1_556 no
H25 H9 3.1227 . no
H25 H9 3.1847 1_556 no
H25 H8 3.1470 . no
H25 H8 3.2573 1_556 no

loop_
_geom_torsion_atom_site_label_1
_geom_torsion_atom_site_label_2
_geom_torsion_atom_site_label_3
_geom_torsion_atom_site_label_4
_geom_torsion
_geom_torsion_publ_flag
C1 N1 C12 C7 1.2(3) no
C1 N1 C12 C11 -177.5(2) no
C12 N1 C1 C2 178.0(2) no
C12 N1 C1 C6 -0.8(3) no
C13 N1 C1 C2 0.9(4) no
C13 N1 C1 C6 -177.9(3) no
C13 N1 C12 C7 178.4(2) no
C13 N1 C12 C11 -0.3(4) no
C15 N2 C26 C21 0.7(3) no
C15 N2 C26 C25 -179.2(3) no
C26 N2 C15 C16 -179.9(3) no
C26 N2 C15 C20 -0.3(3) no
C27 N2 C15 C16 -1.0(4) no
C27 N2 C15 C20 178.6(3) no
C27 N2 C26 C21 -178.2(3) no
C27 N2 C26 C25 1.9(4) no
N1 C1 C2 C3 -177.9(3) no
N1 C1 C6 C5 178.46(19) no
N1 C1 C6 C7 0.0(3) no
C2 C1 C6 C5 -0.4(4) no
C2 C1 C6 C7 -178.8(3) no
C6 C1 C2 C3 0.7(4) no
C1 C2 C3 C4 -0.3(4) no
C2 C3 C4 C5 -0.5(4) no
C3 C4 C5 C6 0.8(4) no
C4 C5 C6 C1 -0.4(4) no
C4 C5 C6 C7 177.5(3) no
C1 C6 C7 C8 176.5(3) no
C1 C6 C7 C12 0.7(3) no
C5 C6 C7 C8 -1.6(5) no
C5 C6 C7 C12 -177.4(3) no
C6 C7 C8 C9 -175.9(3) no
C6 C7 C12 N1 -1.2(3) no
C6 C7 C12 C11 177.6(2) no
C8 C7 C12 N1 -177.7(2) no
C8 C7 C12 C11 1.1(4) no
C12 C7 C8 C9 -0.5(4) no
C7 C8 C9 C10 0.1(4) no
C8 C9 C10 C11 -0.3(4) no
C9 C10 C11 C12 0.9(4) no
C10 C11 C12 N1 177.3(3) no
C10 C11 C12 C7 -1.3(4) no
N2 C15 C16 C17 -180.0(3) no
N2 C15 C20 C19 -179.73(19) no
N2 C15 C20 C21 -0.2(3) no
C16 C15 C20 C19 -0.2(4) no
C16 C15 C20 C21 179.4(3) no
C20 C15 C16 C17 0.6(4) no
C15 C16 C17 C18 -0.9(4) no
C16 C17 C18 C19 0.8(4) no
C17 C18 C19 C20 -0.4(4) no
C18 C19 C20 C15 0.1(4) no
C18 C19 C20 C21 -179.4(3) no
C15 C20 C21 C22 -178.8(3) no
C15 C20 C21 C26 0.6(3) no
C19 C20 C21 C22 0.7(5) no
C19 C20 C21 C26 -179.9(3) no
C20 C21 C22 C23 -179.6(3) no
C20 C21 C26 N2 -0.8(3) no
C20 C21 C26 C25 179.1(2) no
C22 C21 C26 N2 178.7(3) no
C22 C21 C26 C25 -1.4(4) no
C26 C21 C22 C23 1.1(4) no
C21 C22 C23 C24 0.0(4) no
C22 C23 C24 C25 -0.9(5) no
C23 C24 C25 C26 0.7(4) no
C24 C25 C26 N2 -179.6(3) no
C24 C25 C26 C21 0.5(4) no

loop_
_cod_related_entry_id
_cod_related_entry_database
_cod_related_entry_code
1 ChemSpider 9140542
